data_2310736
loop_
_publ_author_name
'W\"olfel, Alexander'
'Dorscht, Philipp'
'Lichtenberg, Frank'
'van Smaalen, Sander'

_publ_section_title
;
 Anisotropic thermal expansion of La(n)(Ti,Fe)(n)O(3n + 2) (n = 5 and 6)
;
_journal_coden_ASTM ACSBDA
_journal_coeditor_code BP5048
_journal_issue 2
_journal_name_full
;
 Acta Crystallographica, Section B: Structural Science, Crystal
 Engineering and Materials
;
_journal_page_first 137
_journal_page_last 144
_journal_paper_doi 10.1107/S2052519213003126
_journal_volume 69
_journal_year 2013
_chemical_formula_sum 'Fe0.615 La3.333 O11.333 Ti2.718'
_chemical_formula_weight 808.8
_space_group_IT_number 14
_space_group_ssg_name X21/b(\a\b0)00
_symmetry_cell_setting monoclinic
_symmetry_space_group_name_Hall '-P 2ybc (-1/4*x+1/2*z,1/2*x,y)'
_symmetry_space_group_name_H-M 'P 1 21/c 1 (2*c,2*a+c,b)'
_cell_angle_alpha 90
_cell_angle_beta 90
_cell_angle_gamma 89.988(16)
_cell_formula_units_Z 1
_cell_length_a 7.8266(15)
_cell_length_b 5.2203(13)
_cell_length_c 5.5404(11)
_cell_measurement_temperature 150
_cell_modulation_dimension 1
_cell_volume 226.37(8)
_diffrn_ambient_temperature 150
_diffrn_measured_fraction_theta_full 0.98
_diffrn_measured_fraction_theta_max 0.94
_diffrn_measurement_device 'four-cycle diffractometer'
_diffrn_measurement_device_type 'Bruker CCD'
_diffrn_radiation_monochromator graphite
_diffrn_radiation_probe x-ray
_diffrn_radiation_source 'X-ray tube'
_diffrn_radiation_type 'Mo K\a'
_diffrn_radiation_wavelength 0.71069
_diffrn_reflns_av_R_equivalents 0.0381
_diffrn_reflns_av_sigmaI/netI 0.0214
_diffrn_reflns_limit_h_max 13
_diffrn_reflns_limit_h_min -13
_diffrn_reflns_limit_index_m_1_max 6
_diffrn_reflns_limit_index_m_1_min -5
_diffrn_reflns_limit_k_max 8
_diffrn_reflns_limit_k_min -8
_diffrn_reflns_limit_l_max 9
_diffrn_reflns_limit_l_min -9
_diffrn_reflns_number 50994
_diffrn_reflns_theta_full 34.11
_diffrn_reflns_theta_max 36.4
_diffrn_reflns_theta_min 2.6
_exptl_absorpt_coefficient_mu 18.657
_exptl_crystal_density_diffrn 5.931
_exptl_crystal_F_000 178
_refine_diff_density_max 4.28
_refine_diff_density_min -3.18
_refine_ls_extinction_coef 1430(60)
_refine_ls_extinction_method 'B-C type 1 Gaussian isotropic (Becker & Coppens, 1974)'
_refine_ls_goodness_of_fit_gt 2.70
_refine_ls_goodness_of_fit_ref 2.66
_refine_ls_number_constraints 8
_refine_ls_number_parameters 147
_refine_ls_number_reflns 6469
_refine_ls_number_restraints 0
_refine_ls_R_factor_all 0.0305
_refine_ls_R_factor_gt 0.0287
_refine_ls_shift/su_max 0.0149
_refine_ls_shift/su_mean 0.0004
_refine_ls_structure_factor_coef F
_refine_ls_weighting_details w=1/(\s^2^(F)+0.0001F^2^)
_refine_ls_weighting_scheme sigma
_refine_ls_wR_factor_gt 0.0428
_refine_ls_wR_factor_ref 0.0431
_reflns_number_gt 6210
_reflns_number_total 6469
_reflns_threshold_expression I>3\s(I)
_cod_data_source_file bp5048sup1.cif
_cod_data_source_block n5_150K
_cod_database_code 2310736
_jana_cell_commen_supercell_matrix_1_1 1
_jana_cell_commen_supercell_matrix_1_2 0
_jana_cell_commen_supercell_matrix_1_3 0
_jana_cell_commen_supercell_matrix_2_1 0
_jana_cell_commen_supercell_matrix_2_2 12
_jana_cell_commen_supercell_matrix_2_3 0
_jana_cell_commen_supercell_matrix_3_1 0
_jana_cell_commen_supercell_matrix_3_2 0
_jana_cell_commen_supercell_matrix_3_3 1
_jana_cell_commen_t_section_1 0

loop_
_space_group_symop_id
_space_group_symop_operation_xyz
1 x,y,z
2 -x+0.25,-y,z+0.5
3 x+0.25,y+0.5,z
4 -x+0.5,-y+0.5,z+0.5
5 x+0.5,y,z
6 -x+0.75,-y,z+0.5
7 x+0.75,y+0.5,z
8 -x,-y+0.5,z+0.5
9 -x,-y,-z
10 x+0.25,y,-z+0.5
11 -x+0.25,-y+0.5,-z
12 x+0.5,y+0.5,-z+0.5
13 -x+0.5,-y,-z
14 x+0.75,y,-z+0.5
15 -x+0.75,-y+0.5,-z
16 x,y+0.5,-z+0.5

loop_
_space_group_symop_ssg_id
_space_group_symop_ssg_operation_algebraic
1 x1,x2,x3,x4
2 -x1+1/4,-x2,x3+1/2,-x4+1/4
3 -x1,-x2,-x3,-x4+1/2
4 x1,x2+1/2,-x3+1/2,x4
5 x1+1/2,x2,x3,x4+1/2
6 -x1+3/4,-x2,x3+1/2,-x4+3/4
7 -x1+1/2,-x2,-x3,-x4
8 x1+1/2,x2+1/2,-x3+1/2,x4+1/2
9 x1+3/4,x2+1/2,x3,x4+1/4
10 -x1,-x2+1/2,x3+1/2,-x4+1/2
11 -x1+3/4,-x2+1/2,-x3,-x4+3/4
12 x1+3/4,x2,-x3+1/2,x4+1/4
13 x1+1/4,x2+1/2,x3,x4+3/4
14 -x1+1/2,-x2+1/2,x3+1/2,-x4
15 -x1+1/4,-x2+1/2,-x3,-x4+1/4
16 x1+1/4,x2,-x3+1/2,x4+3/4

loop_
_atom_site_label
_atom_site_type_symbol
_atom_site_fract_x
_atom_site_fract_y
_atom_site_fract_z
_atom_site_adp_type
_atom_site_U_iso_or_equiv
_atom_site_symmetry_multiplicity
_atom_site_occupancy
_atom_site_calc_flag
La1 La -0.000404(18) -0.01712(3) 0.00283(2) Uani 0.00209(4) 16 0.125 d
La2 La -0.00129(4) 0.29525(4) -0.09007(4) Uani 0.00240(5) 16 0.0417 d
La3 La -0.00303(4) -0.22652(5) 0.04591(5) Uani 0.00552(6) 16 0.0417 d
Ti11 Ti 0.25 0 0.5 Uani 0.00127(11) 8 0.0216(9) d
Fe11 Fe 0.25 0 0.5 Uani 0.00127(11) 8 0.0200(9) d
Ti12 Ti 0.25 0 0.5 Uani 0.00127(11) 16 0.0356(7) d
Fe12 Fe 0.25 0 0.5 Uani 0.00127(11) 16 0.0061(7) d
Ti13 Ti 0.25 0 0.5 Uani 0.00127(11) 16 0.0403(6) d
Fe13 Fe 0.25 0 0.5 Uani 0.00127(11) 16 0.0014(6) d
Ti21 Ti 0.75 0 0.5 Uani 0.00110(10) 8 0.0216(9) d
Fe21 Fe 0.75 0 0.5 Uani 0.00110(10) 8 0.0200(9) d
Ti22 Ti 0.75 0 0.5 Uani 0.00110(10) 16 0.0365(7) d
Fe22 Fe 0.75 0 0.5 Uani 0.00110(10) 16 0.0051(7) d
Ti23 Ti 0.75 0 0.5 Uani 0.00110(10) 16 0.0389(6) d
Fe23 Fe 0.75 0 0.5 Uani 0.00110(10) 16 0.0028(6) d
O1 O -0.0001(2) 0.0035(3) 0.5550(3) Uani 0.0037(3) 16 0.2083 d
O2 O 0.2262(2) 0.2147(3) 0.2076(2) Uani 0.0037(3) 16 0.25 d
O3 O 0.77522(19) 0.2053(3) 0.2024(2) Uani 0.0038(3) 16 0.25 d

loop_
_atom_site_aniso_label
_atom_site_aniso_type_symbol
_atom_site_aniso_U_11
_atom_site_aniso_U_22
_atom_site_aniso_U_33
_atom_site_aniso_U_12
_atom_site_aniso_U_13
_atom_site_aniso_U_23
La1 La 0.00132(7) 0.00304(8) 0.00192(7) 0.00022(8) -0.00007(6) -0.00106(3)
La2 La 0.00075(8) 0.00447(10) 0.00198(8) -0.00059(10) 0.00061(10) -0.00189(7)
La3 La 0.00060(8) 0.01097(12) 0.00500(9) 0.00070(11) -0.00005(12) -0.00439(8)
Ti11 Ti 0.00144(17) 0.0013(2) 0.00109(17) 0.0005(3) -0.00083(19) -0.00023(12)
Fe11 Fe 0.00144(17) 0.0013(2) 0.00109(17) 0.0005(3) -0.00083(19) -0.00023(12)
Ti12 Ti 0.00144(17) 0.0013(2) 0.00109(17) 0.0005(3) -0.00083(19) -0.00023(12)
Fe12 Fe 0.00144(17) 0.0013(2) 0.00109(17) 0.0005(3) -0.00083(19) -0.00023(12)
Ti13 Ti 0.00144(17) 0.0013(2) 0.00109(17) 0.0005(3) -0.00083(19) -0.00023(12)
Fe13 Fe 0.00144(17) 0.0013(2) 0.00109(17) 0.0005(3) -0.00083(19) -0.00023(12)
Ti21 Ti 0.00146(17) 0.0012(2) 0.00065(17) 0.0005(3) -0.00065(19) 0.00020(12)
Fe21 Fe 0.00146(17) 0.0012(2) 0.00065(17) 0.0005(3) -0.00065(19) 0.00020(12)
Ti22 Ti 0.00146(17) 0.0012(2) 0.00065(17) 0.0005(3) -0.00065(19) 0.00020(12)
Fe22 Fe 0.00146(17) 0.0012(2) 0.00065(17) 0.0005(3) -0.00065(19) 0.00020(12)
Ti23 Ti 0.00146(17) 0.0012(2) 0.00065(17) 0.0005(3) -0.00065(19) 0.00020(12)
Fe23 Fe 0.00146(17) 0.0012(2) 0.00065(17) 0.0005(3) -0.00065(19) 0.00020(12)
O1 O 0.0022(5) 0.0033(6) 0.0055(6) -0.0006(6) 0.0001(4) -0.0005(4)
O2 O 0.0037(6) 0.0039(6) 0.0035(5) -0.0002(4) 0.0002(4) 0.0004(4)
O3 O 0.0054(6) 0.0037(6) 0.0022(5) 0.0000(4) 0.0005(4) 0.0017(4)

loop_
_atom_site_displace_Fourier_atom_site_label
_atom_site_displace_Fourier_axis
_atom_site_displace_Fourier_wave_vector_seq_id
_atom_site_displace_Fourier_param_cos
_atom_site_displace_Fourier_param_sin
Ti11 x 1 0 -0.0063(3)
Ti11 y 1 0 0.1267(3)
Ti11 z 1 0 -0.0775(3)
Ti11 x 2 0 0
Ti11 y 2 0 0
Ti11 z 2 0 0
Ti11 x 3 0 0
Ti11 y 3 0 0
Ti11 z 3 0 0
Ti11 x 4 0 0
Ti11 y 4 0 0
Ti11 z 4 0 0
Ti11 x 5 0 0
Ti11 y 5 0 0
Ti11 z 5 0 0
Ti11 x 6 0 0.00161(18)
Ti11 y 6 0 0.02455(15)
Ti11 z 6 0 0.02839(13)
Fe11 x 1 0 -0.0063(3)
Fe11 y 1 0 0.1267(3)
Fe11 z 1 0 -0.0775(3)
Fe11 x 2 0 0
Fe11 y 2 0 0
Fe11 z 2 0 0
Fe11 x 3 0 0
Fe11 y 3 0 0
Fe11 z 3 0 0
Fe11 x 4 0 0
Fe11 y 4 0 0
Fe11 z 4 0 0
Fe11 x 5 0 0
Fe11 y 5 0 0
Fe11 z 5 0 0
Fe11 x 6 0 0.00161(18)
Fe11 y 6 0 0.02455(15)
Fe11 z 6 0 0.02839(13)
Ti12 x 1 0 -0.0063(3)
Ti12 y 1 0 0.1267(3)
Ti12 z 1 0 -0.0775(3)
Ti12 x 2 0 0
Ti12 y 2 0 0
Ti12 z 2 0 0
Ti12 x 3 0 0
Ti12 y 3 0 0
Ti12 z 3 0 0
Ti12 x 4 0 0
Ti12 y 4 0 0
Ti12 z 4 0 0
Ti12 x 5 0 0
Ti12 y 5 0 0
Ti12 z 5 0 0
Ti12 x 6 0 0.00161(18)
Ti12 y 6 0 0.02455(15)
Ti12 z 6 0 0.02839(13)
Fe12 x 1 0 -0.0063(3)
Fe12 y 1 0 0.1267(3)
Fe12 z 1 0 -0.0775(3)
Fe12 x 2 0 0
Fe12 y 2 0 0
Fe12 z 2 0 0
Fe12 x 3 0 0
Fe12 y 3 0 0
Fe12 z 3 0 0
Fe12 x 4 0 0
Fe12 y 4 0 0
Fe12 z 4 0 0
Fe12 x 5 0 0
Fe12 y 5 0 0
Fe12 z 5 0 0
Fe12 x 6 0 0.00161(18)
Fe12 y 6 0 0.02455(15)
Fe12 z 6 0 0.02839(13)
Ti13 x 1 0 -0.0063(3)
Ti13 y 1 0 0.1267(3)
Ti13 z 1 0 -0.0775(3)
Ti13 x 2 0 0
Ti13 y 2 0 0
Ti13 z 2 0 0
Ti13 x 3 0 0
Ti13 y 3 0 0
Ti13 z 3 0 0
Ti13 x 4 0 0
Ti13 y 4 0 0
Ti13 z 4 0 0
Ti13 x 5 0 0
Ti13 y 5 0 0
Ti13 z 5 0 0
Ti13 x 6 0 0.00161(18)
Ti13 y 6 0 0.02455(15)
Ti13 z 6 0 0.02839(13)
Fe13 x 1 0 -0.0063(3)
Fe13 y 1 0 0.1267(3)
Fe13 z 1 0 -0.0775(3)
Fe13 x 2 0 0
Fe13 y 2 0 0
Fe13 z 2 0 0
Fe13 x 3 0 0
Fe13 y 3 0 0
Fe13 z 3 0 0
Fe13 x 4 0 0
Fe13 y 4 0 0
Fe13 z 4 0 0
Fe13 x 5 0 0
Fe13 y 5 0 0
Fe13 z 5 0 0
Fe13 x 6 0 0.00161(18)
Fe13 y 6 0 0.02455(15)
Fe13 z 6 0 0.02839(13)
Ti21 x 1 0 0.0017(3)
Ti21 y 1 0 0.1440(3)
Ti21 z 1 0 -0.0853(3)
Ti21 x 2 0 0
Ti21 y 2 0 0
Ti21 z 2 0 0
Ti21 x 3 0 0
Ti21 y 3 0 0
Ti21 z 3 0 0
Ti21 x 4 0 0
Ti21 y 4 0 0
Ti21 z 4 0 0
Ti21 x 5 0 0
Ti21 y 5 0 0
Ti21 z 5 0 0
Ti21 x 6 0 -0.00235(18)
Ti21 y 6 0 0.02337(15)
Ti21 z 6 0 0.02903(13)
Fe21 x 1 0 0.0017(3)
Fe21 y 1 0 0.1440(3)
Fe21 z 1 0 -0.0853(3)
Fe21 x 2 0 0
Fe21 y 2 0 0
Fe21 z 2 0 0
Fe21 x 3 0 0
Fe21 y 3 0 0
Fe21 z 3 0 0
Fe21 x 4 0 0
Fe21 y 4 0 0
Fe21 z 4 0 0
Fe21 x 5 0 0
Fe21 y 5 0 0
Fe21 z 5 0 0
Fe21 x 6 0 -0.00235(18)
Fe21 y 6 0 0.02337(15)
Fe21 z 6 0 0.02903(13)
Ti22 x 1 0 0.0017(3)
Ti22 y 1 0 0.1440(3)
Ti22 z 1 0 -0.0853(3)
Ti22 x 2 0 0
Ti22 y 2 0 0
Ti22 z 2 0 0
Ti22 x 3 0 0
Ti22 y 3 0 0
Ti22 z 3 0 0
Ti22 x 4 0 0
Ti22 y 4 0 0
Ti22 z 4 0 0
Ti22 x 5 0 0
Ti22 y 5 0 0
Ti22 z 5 0 0
Ti22 x 6 0 -0.00235(18)
Ti22 y 6 0 0.02337(15)
Ti22 z 6 0 0.02903(13)
Fe22 x 1 0 0.0017(3)
Fe22 y 1 0 0.1440(3)
Fe22 z 1 0 -0.0853(3)
Fe22 x 2 0 0
Fe22 y 2 0 0
Fe22 z 2 0 0
Fe22 x 3 0 0
Fe22 y 3 0 0
Fe22 z 3 0 0
Fe22 x 4 0 0
Fe22 y 4 0 0
Fe22 z 4 0 0
Fe22 x 5 0 0
Fe22 y 5 0 0
Fe22 z 5 0 0
Fe22 x 6 0 -0.00235(18)
Fe22 y 6 0 0.02337(15)
Fe22 z 6 0 0.02903(13)
Ti23 x 1 0 0.0017(3)
Ti23 y 1 0 0.1440(3)
Ti23 z 1 0 -0.0853(3)
Ti23 x 2 0 0
Ti23 y 2 0 0
Ti23 z 2 0 0
Ti23 x 3 0 0
Ti23 y 3 0 0
Ti23 z 3 0 0
Ti23 x 4 0 0
Ti23 y 4 0 0
Ti23 z 4 0 0
Ti23 x 5 0 0
Ti23 y 5 0 0
Ti23 z 5 0 0
Ti23 x 6 0 -0.00235(18)
Ti23 y 6 0 0.02337(15)
Ti23 z 6 0 0.02903(13)
Fe23 x 1 0 0.0017(3)
Fe23 y 1 0 0.1440(3)
Fe23 z 1 0 -0.0853(3)
Fe23 x 2 0 0
Fe23 y 2 0 0
Fe23 z 2 0 0
Fe23 x 3 0 0
Fe23 y 3 0 0
Fe23 z 3 0 0
Fe23 x 4 0 0
Fe23 y 4 0 0
Fe23 z 4 0 0
Fe23 x 5 0 0
Fe23 y 5 0 0
Fe23 z 5 0 0
Fe23 x 6 0 -0.00235(18)
Fe23 y 6 0 0.02337(15)
Fe23 z 6 0 0.02903(13)

loop_
_atom_site_Fourier_wave_vector_seq_id
_jana_atom_site_fourier_wave_vector_q1_coeff
1 1
2 2
3 3
4 4
5 5
6 6

loop_
_atom_site_occ_special_func_atom_site_label
_atom_site_occ_special_func_crenel_c
_atom_site_occ_special_func_crenel_w
La1 0 0.125
La2 0.107894(4) 0.0417
La3 -0.102169(4) 0.0417
Ti11 0 0.0417
Fe11 0 0.0417
Ti12 0.0417 0.0417
Fe12 0.0417 0.0417
Ti13 0.0833 0.0417
Fe13 0.0833 0.0417
Ti21 0 0.0417
Fe21 0 0.0417
Ti22 0.0417 0.0417
Fe22 0.0417 0.0417
Ti23 0.0833 0.0417
Fe23 0.0833 0.0417
O1 0 0.2083
O2 0 0.25
O3 0 0.25

loop_
_atom_type_symbol
_atom_type_scat_dispersion_real
_atom_type_scat_dispersion_imag
_atom_type_scat_source
Fe 0.3463 0.8444 'International Tables Vol C tables 4.2.6.8 and 6.1.1.1'
La -0.2871 2.4523 'International Tables Vol C tables 4.2.6.8 and 6.1.1.1'
O 0.0106 0.0060 'International Tables Vol C tables 4.2.6.8 and 6.1.1.1'
Ti 0.2776 0.4457 'International Tables Vol C tables 4.2.6.8 and 6.1.1.1'

loop_
_cell_wave_vector_seq_id
_cell_wave_vector_x
_cell_wave_vector_y
_cell_wave_vector_z
1 0.000000 0.083333 0.000000

loop_
_geom_bond_atom_site_label_1
_geom_bond_atom_site_label_2
_geom_bond_site_ssg_symmetry_2
_geom_bond_distance_av
_geom_bond_distance_min
_geom_bond_distance_max
La1 Ti11 1_5545 3.40122(13) 3.40122(13) 3.40122(13)
La1 Ti11 . 3.38582(13) 3.38582(13) 3.38582(13)
La1 Fe11 1_5545 3.40122(13) 3.40122(13) 3.40122(13)
La1 Fe11 . 3.38582(13) 3.38582(13) 3.38582(13)
La1 Ti21 1_4545 3.39960(13) 3.39960(13) 3.39960(13)
La1 Ti21 1_4555 3.38419(13) 3.38419(13) 3.38419(13)
La1 Fe21 1_4545 3.39960(13) 3.39960(13) 3.39960(13)
La1 Fe21 1_4555 3.38419(13) 3.38419(13) 3.38419(13)
La1 O1 1_5545 2.4628(16) 2.4628(16) 2.4628(16)
La1 O1 . 3.0813(16) 3.0813(16) 3.0813(16)
La1 O2 . 2.444(8) 2.444(8) 2.444(8)
La1 O2 7_5555 2.774(8) 2.774(8) 2.774(8)
La1 O3 1_4555 2.423(6) 2.423(6) 2.423(6)
La1 O3 7_5555 2.754(6) 2.754(6) 2.754(6)
La1 Ti121 6_5545 3.433(3) 3.433(3) 3.433(3)
La1 Fe121 6_5545 3.433(3) 3.433(3) 3.433(3)
La1 Ti221 6_5545 3.438(3) 3.438(3) 3.438(3)
La1 Fe221 6_5545 3.438(3) 3.438(3) 3.438(3)
La1 O11 8_4455 2.380(18) 2.380(18) 2.380(18)
La1 O11 8_4555 3.169(18) 3.169(18) 3.169(18)
La1 O21 8_4455 2.39(2) 2.39(2) 2.39(2)
La1 O31 8_3455 2.42(2) 2.42(2) 2.42(2)
La2 Ti13 1_5545 3.3788(5) 3.3788(5) 3.3788(5)
La2 Ti13 2_5645 3.3606(4) 3.3606(4) 3.3606(4)
La2 Fe13 1_5545 3.3788(5) 3.3788(5) 3.3788(5)
La2 Fe13 2_5645 3.3606(4) 3.3606(4) 3.3606(4)
La2 Ti23 1_4545 3.3776(5) 3.3776(5) 3.3776(5)
La2 Fe23 1_4545 3.3776(5) 3.3776(5) 3.3776(5)
La2 O1 1_5545 2.538(8) 2.538(8) 2.538(8)
La2 O2 . 2.440(15) 2.440(15) 2.440(15)
La2 O2 2_5645 2.538(15) 2.538(15) 2.538(15)
La2 O2 7_5555 3.483(14) 3.483(14) 3.483(14)
La2 O3 1_4555 2.384(15) 2.384(15) 2.384(15)
La2 O3 7_5555 3.433(13) 3.433(13) 3.433(13)
La2 O21 5_4555 3.433(11) 3.433(11) 3.433(11)
La2 O31 5_3555 3.461(11) 3.461(11) 3.461(11)
La3 Ti13 7_5565 3.4931(5) 3.4931(5) 3.4931(5)
La3 Fe13 7_5565 3.4931(5) 3.4931(5) 3.4931(5)
La3 Ti23 7_5555 3.4911(5) 3.4911(5) 3.4911(5)
La3 Ti23 7_5565 3.4621(5) 3.4621(5) 3.4621(5)
La3 Fe23 7_5555 3.4911(5) 3.4911(5) 3.4911(5)
La3 Fe23 7_5565 3.4621(5) 3.4621(5) 3.4621(5)
La3 O1 1_5545 2.781(8) 2.781(8) 2.781(8)
La3 O1 . 3.128(8) 3.128(8) 3.128(8)
La3 O2 . 2.848(14) 2.848(14) 2.848(14)
La3 O2 7_5555 2.515(15) 2.515(15) 2.515(15)
La3 O3 1_4555 2.776(13) 2.776(13) 2.776(13)
La3 O3 7_5555 2.436(15) 2.436(15) 2.436(15)
La3 O3 4_4455 3.111(15) 3.111(15) 3.111(15)
La3 O21 6_4645 3.48(3) 3.48(3) 3.48(3)
La3 O21 8_4455 1.062(11) 1.062(11) 1.062(11)
La3 O31 3_6555 3.361(11) 3.361(11) 3.361(11)
La3 O31 8_3455 1.167(11) 1.167(11) 1.167(11)
Ti11 Fe11 . 0 0 0
Ti11 O1 . 1.9834(16) 1.9834(16) 1.9834(16)
Ti11 O1 7_5565 1.9834(16) 1.9834(16) 1.9834(16)
Ti11 O2 . 1.970(8) 1.970(8) 1.970(8)
Ti11 O2 7_5565 1.970(8) 1.970(8) 1.970(8)
Ti11 La11 6_5555 3.2155(10) 3.2155(10) 3.2155(10)
Ti11 La11 6_5655 3.4376(9) 3.4376(9) 3.4376(9)
Ti11 La11 8_4455 3.4376(9) 3.4376(9) 3.4376(9)
Ti11 La11 8_4555 3.2155(10) 3.2155(10) 3.2155(10)
Ti11 O31 6_6655 3.12(2) 3.12(2) 3.12(2)
Ti11 O31 8_3455 3.12(2) 3.12(2) 3.12(2)
Fe11 O1 . 1.9834(16) 1.9834(16) 1.9834(16)
Fe11 O1 7_5565 1.9834(16) 1.9834(16) 1.9834(16)
Fe11 O2 . 1.970(8) 1.970(8) 1.970(8)
Fe11 O2 7_5565 1.970(8) 1.970(8) 1.970(8)
Fe11 La11 6_5555 3.2155(10) 3.2155(10) 3.2155(10)
Fe11 La11 6_5655 3.4376(9) 3.4376(9) 3.4376(9)
Fe11 La11 8_4455 3.4376(9) 3.4376(9) 3.4376(9)
Fe11 La11 8_4555 3.2155(10) 3.2155(10) 3.2155(10)
Fe11 O31 6_6655 3.12(2) 3.12(2) 3.12(2)
Fe11 O31 8_3455 3.12(2) 3.12(2) 3.12(2)
Ti13 Fe13 . 0 0 0
Ti13 O1 . 1.987(11) 1.987(11) 1.987(11)
Ti13 O1 7_5565 2.007(10) 2.007(10) 2.007(10)
Ti13 O2 . 1.830(15) 1.830(15) 1.830(15)
Ti13 O2 7_5565 2.210(14) 2.210(14) 2.210(14)
Ti13 La11 6_5555 3.3673(11) 3.3673(11) 3.3673(11)
Ti13 O21 6_5655 3.153(12) 3.153(12) 3.153(12)
Ti13 O31 6_6655 3.165(11) 3.165(11) 3.165(11)
Ti13 O31 8_3455 2.84(3) 2.84(3) 2.84(3)
Fe13 O1 . 1.987(11) 1.987(11) 1.987(11)
Fe13 O1 7_5565 2.007(10) 2.007(10) 2.007(10)
Fe13 O2 . 1.830(15) 1.830(15) 1.830(15)
Fe13 O2 7_5565 2.210(14) 2.210(14) 2.210(14)
Fe13 La11 6_5555 3.3673(11) 3.3673(11) 3.3673(11)
Fe13 O21 6_5655 3.153(12) 3.153(12) 3.153(12)
Fe13 O31 6_6655 3.165(11) 3.165(11) 3.165(11)
Fe13 O31 8_3455 2.84(3) 2.84(3) 2.84(3)
Ti21 Fe21 . 0 0 0
Ti21 O1 1_6555 1.9816(16) 1.9816(16) 1.9816(16)
Ti21 O1 7_5565 1.9816(16) 1.9816(16) 1.9816(16)
Ti21 O3 . 1.966(6) 1.966(6) 1.966(6)
Ti21 O3 7_6565 1.966(6) 1.966(6) 1.966(6)
Ti21 La11 6_5555 3.2194(10) 3.2194(10) 3.2194(10)
Ti21 La11 6_5655 3.4441(10) 3.4441(10) 3.4441(10)
Ti21 La11 8_5455 3.4441(10) 3.4441(10) 3.4441(10)
Ti21 La11 8_5555 3.2194(10) 3.2194(10) 3.2194(10)
Ti21 O21 6_5655 3.20(2) 3.20(2) 3.20(2)
Ti21 O21 8_5455 3.20(2) 3.20(2) 3.20(2)
Fe21 O1 1_6555 1.9816(16) 1.9816(16) 1.9816(16)
Fe21 O1 7_5565 1.9816(16) 1.9816(16) 1.9816(16)
Fe21 O3 . 1.966(6) 1.966(6) 1.966(6)
Fe21 O3 7_6565 1.966(6) 1.966(6) 1.966(6)
Fe21 La11 6_5555 3.2194(10) 3.2194(10) 3.2194(10)
Fe21 La11 6_5655 3.4441(10) 3.4441(10) 3.4441(10)
Fe21 La11 8_5455 3.4441(10) 3.4441(10) 3.4441(10)
Fe21 La11 8_5555 3.2194(10) 3.2194(10) 3.2194(10)
Fe21 O21 6_5655 3.20(2) 3.20(2) 3.20(2)
Fe21 O21 8_5455 3.20(2) 3.20(2) 3.20(2)
Ti23 Fe23 . 0 0 0
Ti23 O1 1_6555 2.022(11) 2.022(11) 2.022(11)
Ti23 O1 7_5565 1.981(10) 1.981(10) 1.981(10)
Ti23 O3 . 1.773(15) 1.773(15) 1.773(15)
Ti23 O3 7_6565 2.258(13) 2.258(13) 2.258(13)
Ti23 La11 6_5555 3.4031(11) 3.4031(11) 3.4031(11)
Ti23 O21 5_5555 3.068(11) 3.068(11) 3.068(11)
Ti23 O21 6_5655 3.182(12) 3.182(12) 3.182(12)
Ti23 O21 8_5455 3.12(3) 3.12(3) 3.12(3)
Ti23 O31 5_4555 3.147(11) 3.147(11) 3.147(11)
Ti23 O31 6_6655 2.957(11) 2.957(11) 2.957(11)
Fe23 O1 1_6555 2.022(11) 2.022(11) 2.022(11)
Fe23 O1 7_5565 1.981(10) 1.981(10) 1.981(10)
Fe23 O3 . 1.773(15) 1.773(15) 1.773(15)
Fe23 O3 7_6565 2.258(13) 2.258(13) 2.258(13)
Fe23 La11 6_5555 3.4031(11) 3.4031(11) 3.4031(11)
Fe23 O21 5_5555 3.068(11) 3.068(11) 3.068(11)
Fe23 O21 6_5655 3.182(12) 3.182(12) 3.182(12)
Fe23 O21 8_5455 3.12(3) 3.12(3) 3.12(3)
Fe23 O31 5_4555 3.147(11) 3.147(11) 3.147(11)
Fe23 O31 6_6655 2.957(11) 2.957(11) 2.957(11)
O1 O2 . 2.835(14) 2.779(8) 2.942(18)
O1 O2 7_5565 2.806(14) 2.738(18) 2.868(17)
O1 O3 1_4555 2.832(13) 2.778(6) 2.930(18)
O1 O3 7_5565 2.799(14) 2.713(18) 2.879(17)
O1 La11 8_4455 2.806(5) 2.754(9) 2.8579(15)
O1 La11 8_4555 2.572(5) 2.5617(15) 2.583(8)
O1 O11 8_4465 3.374(18) 3.360(19) 3.388(17)
O1 O21 6_4655 4.04(2) 3.25(3) 4.608(15)
O1 O21 8_4455 3.31(2) 2.767(14) 3.96(3)
O1 O31 6_6655 3.99(2) 3.10(3) 4.633(15)
O1 O31 8_3455 3.11(2) 2.631(14) 3.66(3)
O2 O2 7_5555 3.393(17) 3.36(2) 3.459(11)
O2 O3 1_4555 3.411(17) 3.20(2) 3.66(2)
O2 La11 6_5655 3.210(11) 3.153(8) 3.267(14)
O2 La11 8_4555 2.661(11) 2.656(14) 2.665(8)
O2 Ti121 6_5645 1.836(14) 1.836(14) 1.836(14)
O2 Ti121 8_4555 2.154(8) 2.154(8) 2.154(8)
O2 Fe121 6_5645 1.836(14) 1.836(14) 1.836(14)
O2 Fe121 8_4555 2.154(8) 2.154(8) 2.154(8)
O2 O11 6_5645 2.79(2) 2.77(2) 2.82(2)
O2 O11 8_4555 2.79(2) 2.76(2) 2.81(2)
O2 O21 6_5645 3.88(2) 2.997(19) 4.93(3)
O2 O21 8_4455 4.23(2) 3.240(18) 5.30(3)
O2 O21 8_4555 3.83(3) 3.05(3) 4.61(3)
O2 O31 6_6645 2.80(2) 2.16(3) 3.228(19)
O2 O31 8_3455 3.40(2) 3.299(18) 3.58(2)
O2 O31 8_3555 2.31(3) 2.29(3) 2.34(3)
O3 O3 7_6555 3.249(16) 3.17(2) 3.403(9)
O3 La11 6_5655 3.246(10) 3.181(6) 3.311(13)
O3 La11 8_5555 2.700(10) 2.692(6) 2.709(13)
O3 Ti221 6_6645 1.832(13) 1.832(13) 1.832(13)
O3 Ti221 8_4555 2.176(6) 2.176(6) 2.176(6)
O3 Fe221 6_6645 1.832(13) 1.832(13) 1.832(13)
O3 Fe221 8_4555 2.176(6) 2.176(6) 2.176(6)
O3 O11 6_5645 2.85(2) 2.81(2) 2.89(2)
O3 O11 8_5555 2.83(2) 2.79(2) 2.87(2)
O3 O21 5_5555 2.143(19) 2.143(19) 2.143(19)
O3 O21 6_5645 2.55(2) 1.80(3) 3.031(19)
O3 O21 8_5455 3.35(2) 3.240(18) 3.57(2)
O3 O21 8_5555 2.38(3) 2.32(3) 2.45(3)
O3 O31 5_4555 2.146(19) 2.146(19) 2.146(19)
O3 O31 6_6645 3.90(2) 3.011(19) 4.97(3)
O3 O31 8_4455 4.08(2) 3.119(18) 5.10(3)
O3 O31 8_4555 3.74(3) 3.01(3) 4.48(3)
La11 Ti121 1_5545 3.367(3) 3.367(3) 3.367(3)
La11 Ti121 . 3.450(3) 3.450(3) 3.450(3)
La11 Ti121 3_6655 3.413(3) 3.413(3) 3.413(3)
La11 Ti121 3_6665 3.365(3) 3.365(3) 3.365(3)
La11 Fe121 1_5545 3.367(3) 3.367(3) 3.367(3)
La11 Fe121 . 3.450(3) 3.450(3) 3.450(3)
La11 Fe121 3_6655 3.413(3) 3.413(3) 3.413(3)
La11 Fe121 3_6665 3.365(3) 3.365(3) 3.365(3)
La11 Ti221 1_4545 3.387(3) 3.387(3) 3.387(3)
La11 Ti221 1_4555 3.457(3) 3.457(3) 3.457(3)
La11 Ti221 3_6655 3.406(3) 3.406(3) 3.406(3)
La11 Ti221 3_6665 3.370(3) 3.370(3) 3.370(3)
La11 Fe221 1_4545 3.387(3) 3.387(3) 3.387(3)
La11 Fe221 1_4555 3.457(3) 3.457(3) 3.457(3)
La11 Fe221 3_6655 3.406(3) 3.406(3) 3.406(3)
La11 Fe221 3_6665 3.370(3) 3.370(3) 3.370(3)
La11 O11 1_5545 2.700(16) 2.640(16) 2.760(16)
La11 O11 . 2.914(16) 2.879(16) 2.949(16)
La11 O21 . 2.76(3) 2.10(2) 3.42(3)
La11 O21 3_5655 3.38(3) 2.97(3) 3.80(2)
La11 O31 1_4555 2.50(2) 1.91(2) 3.09(3)
La11 O31 3_7655 3.25(3) 2.71(3) 3.80(2)
Ti121 Fe121 . 0 0 0
Ti121 O11 . 1.92(2) 1.92(2) 1.92(2)
Ti121 O11 3_6665 1.99(2) 1.99(2) 1.99(2)
Ti121 O21 3_6665 2.81(2) 2.81(2) 2.81(2)
Ti121 O31 1_4555 0.94(3) 0.94(3) 0.94(3)
Ti121 O31 3_7665 1.89(2) 1.89(2) 1.89(2)
Fe121 O11 . 1.92(2) 1.92(2) 1.92(2)
Fe121 O11 3_6665 1.99(2) 1.99(2) 1.99(2)
Fe121 O21 3_6665 2.81(2) 2.81(2) 2.81(2)
Fe121 O31 1_4555 0.94(3) 0.94(3) 0.94(3)
Fe121 O31 3_7665 1.89(2) 1.89(2) 1.89(2)
Ti221 Fe221 . 0 0 0
Ti221 O11 1_6555 2.02(2) 2.02(2) 2.02(2)
Ti221 O11 3_6665 2.03(2) 2.03(2) 2.03(2)
Ti221 O21 1_6555 0.67(3) 0.67(3) 0.67(3)
Ti221 O21 3_6665 1.70(2) 1.70(2) 1.70(2)
Ti221 O31 3_7665 2.78(2) 2.78(2) 2.78(2)
Fe221 O11 1_6555 2.02(2) 2.02(2) 2.02(2)
Fe221 O11 3_6665 2.03(2) 2.03(2) 2.03(2)
Fe221 O21 1_6555 0.67(3) 0.67(3) 0.67(3)
Fe221 O21 3_6665 1.70(2) 1.70(2) 1.70(2)
Fe221 O31 3_7665 2.78(2) 2.78(2) 2.78(2)
O11 O21 . 1.80(3) 1.24(3) 2.37(4)
O11 O21 3_5665 2.72(3) 1.91(4) 3.52(3)
O11 O31 1_4555 1.82(3) 1.34(3) 2.29(4)
O11 O31 3_7665 2.82(3) 2.04(4) 3.60(3)
O21 O21 3_5665 1.97(4) 1.97(4) 1.97(4)
O21 O31 1_3555 6.02(3) 3.40(4) 8.012(16)
O21 O31 1_4555 1.96(3) 0.242(16) 4.46(4)
O21 O31 3_6665 4.33(4) 2.86(4) 5.80(4)
O21 O31 3_7665 4.52(4) 3.10(4) 5.95(4)
O31 O31 3_8665 2.47(4) 2.47(4) 2.47(4)

loop_
_jana_cell_twin_matrix_id
_jana_cell_twin_volume_fraction
_jana_cell_twin_matrix_1_1
_jana_cell_twin_matrix_1_2
_jana_cell_twin_matrix_1_3
_jana_cell_twin_matrix_2_1
_jana_cell_twin_matrix_2_2
_jana_cell_twin_matrix_2_3
_jana_cell_twin_matrix_3_1
_jana_cell_twin_matrix_3_2
_jana_cell_twin_matrix_3_3
1 0.6184(10) 1 0 0 0 1 0 0 0 1
2 0.3816(10) 1 0 0 0 -1 0 0 0 -1

loop_
_jana_atom_site_crenel_ortho_func_id
_jana_atom_site_crenel_ortho_func_c
_jana_atom_site_crenel_ortho_func_w
_jana_atom_site_crenel_ortho_func_eps
1 0.000000 0.125000 0.950000
2 0.000000 0.208333 0.950000
3 0.000000 0.250000 0.950000
4 0.000000 0.250000 0.950000

loop_
_jana_atom_site_displace_crenel_ortho_atom_site_label
_jana_atom_site_displace_crenel_ortho_axis
_jana_atom_site_displace_crenel_ortho_id
_jana_atom_site_displace_crenel_ortho_param_order
_jana_atom_site_displace_crenel_ortho_param_coeff
La1 x 1 1 -0.00049(4)
La1 y 1 1 0.03201(3)
La1 z 1 1 0.00230(2)
La1 x 1 2 0.00017(2)
La1 y 1 2 0.00131(3)
La1 z 1 2 -0.00087(3)
O1 x 2 1 0.0003(3)
O1 y 2 1 0.0109(3)
O1 z 2 1 -0.0134(3)
O1 x 2 2 -0.0005(3)
O1 y 2 2 0.0138(3)
O1 z 2 2 0.0005(3)
O1 x 2 3 -0.0010(3)
O1 y 2 3 0.0020(4)
O1 z 2 3 0.0074(3)
O1 x 2 4 0.0003(3)
O1 y 2 4 -0.0141(4)
O1 z 2 4 0.0020(4)
O2 x 3 1 -0.0006(2)
O2 y 3 1 0.0341(3)
O2 z 3 1 0.0036(3)
O2 x 3 2 -0.0096(2)
O2 y 3 2 -0.0058(3)
O2 z 3 2 0.0149(3)
O2 x 3 3 0.0116(3)
O2 y 3 3 -0.0058(4)
O2 z 3 3 -0.0082(3)
O2 x 3 4 0.0052(2)
O2 y 3 4 0.0085(4)
O2 z 3 4 -0.0023(3)
O2 x 3 5 -0.0117(3)
O2 y 3 5 0.0056(5)
O2 z 3 5 0.0044(4)
O2 x 3 6 0
O2 y 3 6 0
O2 z 3 6 0
O3 x 4 1 -0.0001(2)
O3 y 4 1 0.0347(3)
O3 z 4 1 0.0011(3)
O3 x 4 2 0.0055(2)
O3 y 4 2 0.0015(3)
O3 z 4 2 0.0173(3)
O3 x 4 3 -0.0119(3)
O3 y 4 3 -0.0047(4)
O3 z 4 3 -0.0062(3)
O3 x 4 4 -0.0022(3)
O3 y 4 4 0.0058(4)
O3 z 4 4 -0.0015(3)
O3 x 4 5 0.0126(3)
O3 y 4 5 0.0046(5)
O3 z 4 5 0.0025(4)
O3 x 4 6 0
O3 y 4 6 0
O3 z 4 6 0

loop_
_jana_atom_site_u_crenel_ortho_atom_site_label
_jana_atom_site_u_crenel_ortho_tens_elem
_jana_atom_site_u_crenel_ortho_id
_jana_atom_site_u_crenel_ortho_param_order
_jana_atom_site_u_crenel_ortho_param_coeff
La1 U11 1 1 0.00010(4)
La1 U22 1 1 0.00081(5)
La1 U33 1 1 0.00051(5)
La1 U12 1 1 -0.00038(5)
La1 U13 1 1 0.00009(4)
La1 U23 1 1 -0.00019(4)
La1 U11 1 2 0.00065(5)
La1 U22 1 2 -0.00044(6)
La1 U33 1 2 -0.00004(5)
La1 U12 1 2 -0.00040(8)
La1 U13 1 2 0.00013(9)
La1 U23 1 2 0.00041(5)
